data_7237686
loop_
_publ_author_name
'Yang, Heng'
'Zhao, Ming'
'Zhang, Jing'
'Ma, Ji'
'Wu, Pengyan'
'Liu, Wenlong'
'Wen, Lili'

_publ_section_title
;
 A noble-metal-free photocatalyst system obtained using BODIPY-based MOFs
 for highly efficient visible-light-driven H2 evolution
;
_journal_issue 36
_journal_name_full 'Journal of Materials Chemistry A'
_journal_page_first 20742
_journal_paper_doi 10.1039/C9TA06989E
_journal_volume 7
_journal_year 2019
_chemical_formula_moiety 'C86 H66 B2 Cd2 F4 N8 O8'
_chemical_formula_sum 'C86 H66 B2 Cd2 F4 N8 O8'
_chemical_formula_weight 1661.88
_space_group_crystal_system monoclinic
_space_group_IT_number 13
_space_group_name_Hall '-P 2yc'
_space_group_name_H-M_alt 'P 1 2/c 1'
_atom_sites_solution_hydrogens geom
_audit_creation_date 2018-08-22
_audit_creation_method
;
Olex2 1.2
(compiled 2018.05.29 svn.r3508 for OlexSys, GUI svn.r5506)
;
_audit_update_record
;
2019-06-20 deposited with the CCDC.	2019-08-02 downloaded from the CCDC.
;
_cell_angle_alpha 90
_cell_angle_beta 91.415(5)
_cell_angle_gamma 90
_cell_formula_units_Z 4
_cell_length_a 19.636(2)
_cell_length_b 16.5479(17)
_cell_length_c 28.621(3)
_cell_measurement_reflns_used 2046
_cell_measurement_temperature 173(2)
_cell_measurement_theta_max 20.564
_cell_measurement_theta_min 2.687
_cell_volume 9297.1(17)
_computing_molecular_graphics 'Olex2 (Dolomanov et al., 2009)'
_computing_publication_material 'Olex2 (Dolomanov et al., 2009)'
_computing_structure_refinement 'ShelXL (Sheldrick, 2015)'
_computing_structure_solution 'SHELXT 2014/5 (Sheldrick, 2014)'
_diffrn_ambient_temperature 173.15
_diffrn_measured_fraction_theta_full 0.980
_diffrn_measured_fraction_theta_max 0.980
_diffrn_measurement_device_type 'PHOTON100 CMOS detector'
_diffrn_measurement_method '\w scan'
_diffrn_radiation_type MoK\a
_diffrn_radiation_wavelength 0.71076
_diffrn_reflns_av_R_equivalents 0.0978
_diffrn_reflns_av_unetI/netI 0.1028
_diffrn_reflns_Laue_measured_fraction_full 0.980
_diffrn_reflns_Laue_measured_fraction_max 0.980
_diffrn_reflns_limit_h_max 23
_diffrn_reflns_limit_h_min -22
_diffrn_reflns_limit_k_max 18
_diffrn_reflns_limit_k_min -19
_diffrn_reflns_limit_l_max 33
_diffrn_reflns_limit_l_min -33
_diffrn_reflns_number 47614
_diffrn_reflns_point_group_measured_fraction_full 0.980
_diffrn_reflns_point_group_measured_fraction_max 0.980
_diffrn_reflns_theta_full 24.804
_diffrn_reflns_theta_max 24.804
_diffrn_reflns_theta_min 2.828
_exptl_absorpt_coefficient_mu 0.517
_exptl_absorpt_correction_T_max 0.7451
_exptl_absorpt_correction_T_min 0.5287
_exptl_absorpt_correction_type multi-scan
_exptl_absorpt_process_details 'SADABS 2014/5'
_exptl_crystal_colour colourless
_exptl_crystal_colour_primary colourless
_exptl_crystal_density_diffrn 1.187
_exptl_crystal_description block
_exptl_crystal_F_000 3376
_exptl_crystal_size_max 0.22
_exptl_crystal_size_mid 0.19
_exptl_crystal_size_min 0.11
_refine_diff_density_max 1.994
_refine_diff_density_min -1.696
_refine_diff_density_rms 0.204
_refine_ls_extinction_method none
_refine_ls_goodness_of_fit_ref 1.088
_refine_ls_hydrogen_treatment constr
_refine_ls_matrix_type full
_refine_ls_number_parameters 975
_refine_ls_number_reflns 15700
_refine_ls_number_restraints 247
_refine_ls_restrained_S_all 1.088
_refine_ls_R_factor_all 0.1951
_refine_ls_R_factor_gt 0.1370
_refine_ls_shift/su_max 0.002
_refine_ls_shift/su_mean 0.000
_refine_ls_structure_factor_coef Fsqd
_refine_ls_weighting_details 'w=1/[\s^2^(Fo^2^)+(0.0478P)^2^+448.0751P] where P=(Fo^2^+2Fc^2^)/3'
_refine_ls_weighting_scheme calc
_refine_ls_wR_factor_gt 0.3291
_refine_ls_wR_factor_ref 0.3631
_reflns_Friedel_coverage 0.000
_reflns_number_gt 9268
_reflns_number_total 15700
_reflns_threshold_expression 'I > 2\s(I)'
_cod_data_source_file c9ta06989e2.cif
_cod_data_source_block x_sq
_cod_database_code 7237686
_shelx_shelxl_version_number 2018/1
_shelx_space_group_comment
;
The symmetry employed for this shelxl refinement is uniquely defined
by the following loop, which should always be used as a source of
symmetry information in preference to the above space-group names.
They are only intended as comments.
;
_olex2_refinement_description
;
1. Fixed Uiso
 At 1.2 times of:
  All C(H) groups
 At 1.5 times of:
  All C(H,H,H) groups
2. Restrained distances
 C60-C63
 1.52 with sigma of 0.01
3. Uiso/Uaniso restraints and constraints
C60 \\sim C63: within 2A with sigma of 0.01 and sigma for terminal atoms of 0.02
C69 \\sim C72: within 2A with sigma of 0.01 and sigma for terminal atoms of 0.02
C29 \\sim C26: within 2A with sigma of 0.01 and sigma for terminal atoms of 0.02
C20 \\sim C17: within 2A with sigma of 0.01 and sigma for terminal atoms of 0.02
C70 \\sim C71: within 2A with sigma of 0.01 and sigma for terminal atoms of 0.02
Uanis(B1) \\sim Ueq, Uanis(N7) \\sim Ueq, Uanis(C70) \\sim Ueq, Uanis(C26)
\\sim Ueq, Uanis(C54) \\sim Ueq, Uanis(N5) \\sim Ueq, Uanis(C53) \\sim Ueq:
with sigma of 0.02 and sigma for terminal atoms of 0.04
Uanis(C80) \\sim Ueq, Uanis(C81) \\sim Ueq, Uanis(C82) \\sim Ueq, Uanis(C83)
\\sim Ueq: with sigma of 0.02 and sigma for terminal atoms of 0.04
Uanis(C56) \\sim Ueq, Uanis(C57) \\sim Ueq, Uanis(C55) \\sim Ueq, Uanis(C9)
\\sim Ueq, Uanis(C14) \\sim Ueq, Uanis(C10) \\sim Ueq, Uanis(C17) \\sim Ueq,
Uanis(C16) \\sim Ueq, Uanis(C21) \\sim Ueq, Uanis(C43) \\sim Ueq, Uanis(C29)
\\sim Ueq, Uanis(C41) \\sim Ueq, Uanis(C27) \\sim Ueq, Uanis(C71) \\sim Ueq,
Uanis(C67) \\sim Ueq, Uanis(C64) \\sim Ueq: with sigma of 0.02 and sigma for
terminal atoms of 0.04
Uanis(C35) \\sim Ueq, Uanis(C34) \\sim Ueq, Uanis(C33) \\sim Ueq, Uanis(C32)
\\sim Ueq, Uanis(C36) \\sim Ueq, Uanis(C73) \\sim Ueq: with sigma of 0.02 and
sigma for terminal atoms of 0.04
Uanis(C3) \\sim Ueq, Uanis(C46) \\sim Ueq, Uanis(C68) \\sim Ueq: with sigma of
0.01 and sigma for terminal atoms of 0.02
4.a Aromatic/amide H refined with riding coordinates:
 C3(H3), C4(H4), C6(H6), C7(H7), C9(H9), C10(H10), C13(H13), C14(H14),
 C15(H15), C16(H16), C18(H18), C19(H19), C32(H32), C33(H33), C34(H34), C35(H35),
  C36(H36), C40(H40), C41(H41), C42(H42), C43(H43), C46(H46), C47(H47),
 C49(H49), C50(H50), C54(H54), C55(H55), C56(H56), C57(H57), C58(H58), C59(H59),
  C61(H61), C62(H62), C73(H73), C74(H74), C75(H75), C76(H76), C79(H79),
 C80(H80), C81(H81), C82(H82), C83(H83)
4.b Fitted hexagon refined as free rotating group:
 C31(C32,C33,C34,C35,C36), C78(C79,C80,C81,C82,C83)
4.c Idealised Me refined as rotating group:
 C28(H28A,H28B,H28C), C30(H30A,H30B,H30C), C38(H38A,H38B,H38C), C39(H39A,H39B,
 H39C), C71(H71A,H71B,H71C), C77(H77A,H77B,H77C), C85(H85A,H85B,H85C), C86(H86A,
 H86B,H86C)
;
_platon_squeeze_void_probe_radius 1.20
_olex2_submission_special_instructions 'No special instructions were received'

loop_
_space_group_symop_operation_xyz
'x, y, z'
'-x, y, -z+1/2'
'-x, -y, -z'
'x, -y, z-1/2'

loop_
_atom_site_label
_atom_site_type_symbol
_atom_site_fract_x
_atom_site_fract_y
_atom_site_fract_z
_atom_site_U_iso_or_equiv
_atom_site_adp_type
_atom_site_occupancy
_atom_site_site_symmetry_order
_atom_site_calc_flag
_atom_site_refinement_flags_posn
_atom_site_refinement_flags_adp
Cd1 Cd 0.34255(6) 0.16484(7) 0.04465(4) 0.0270(3) Uani 1 1 d . .
Cd2 Cd 0.34047(6) 0.33482(7) -0.04425(4) 0.0266(3) Uani 1 1 d . .
F1 F 0.8437(7) 0.4536(9) 0.0000(7) 0.114(7) Uani 1 1 d . .
F2 F 0.8467(6) 0.3388(13) 0.0388(5) 0.106(6) Uani 1 1 d . .
F3 F 0.8447(7) 0.0414(9) 0.0076(7) 0.112(7) Uani 1 1 d . .
F4 F 0.8441(7) 0.1566(14) -0.0327(6) 0.113(6) Uani 1 1 d . .
O1 O 0.3404(5) -0.1948(7) 0.4607(4) 0.028(2) Uani 1 1 d . .
O2 O 0.3419(6) 0.3055(7) 0.0400(3) 0.034(3) Uani 1 1 d . .
O3 O 0.3375(6) 0.4290(7) 0.0151(4) 0.034(3) Uani 1 1 d . .
O4 O 0.3334(6) 0.5504(7) 0.4053(4) 0.039(3) Uani 1 1 d . .
O5 O 0.3398(8) 0.6677(7) 0.3763(4) 0.054(4) Uani 1 1 d . .
O6 O 0.3362(6) -0.0707(7) 0.4844(4) 0.037(3) Uani 1 1 d . .
O7 O 0.3381(7) 0.0491(7) 0.0950(4) 0.043(3) Uani 1 1 d . .
O8 O 0.3454(7) 0.1676(8) 0.1254(4) 0.053(4) Uani 1 1 d . .
N1 N 0.4557(6) 0.3301(8) -0.0434(4) 0.024(3) Uani 1 1 d . .
N2 N 0.7786(8) 0.3444(11) -0.0304(7) 0.059(5) Uani 1 1 d . .
N3 N 0.9028(8) 0.3454(13) -0.0323(7) 0.068(5) Uani 1 1 d . .
N4 N 1.2237(7) 0.3244(8) -0.0462(5) 0.038(4) Uani 1 1 d . .
N5 N 0.4577(5) 0.1698(8) 0.0457(4) 0.022(3) Uani 1 1 d . U
N6 N 0.7809(7) 0.1532(10) 0.0365(7) 0.055(5) Uani 1 1 d . .
N7 N 0.9061(7) 0.1507(12) 0.0384(7) 0.065(5) Uani 1 1 d . U
N8 N 1.2275(8) 0.1720(10) 0.0473(6) 0.049(4) Uani 1 1 d . .
C1 C 0.3373(8) 0.3786(10) 0.0457(5) 0.029(4) Uani 1 1 d . .
C2 C 0.3292(8) 0.4085(9) 0.0964(5) 0.029(4) Uani 1 1 d . .
C3 C 0.3399(9) 0.3549(10) 0.1338(5) 0.035(4) Uani 1 1 d . U
H3 H 0.348120 0.298986 0.128834 0.042 Uiso 1 1 calc R .
C4 C 0.3378(11) 0.3865(12) 0.1770(7) 0.052(5) Uani 1 1 d . .
H4 H 0.348667 0.352889 0.203036 0.062 Uiso 1 1 calc R .
C5 C 0.3200(9) 0.4683(11) 0.1849(5) 0.036(4) Uani 1 1 d . .
C6 C 0.3088(10) 0.5143(11) 0.1463(6) 0.044(5) Uani 1 1 d . .
H6 H 0.299045 0.570194 0.149811 0.053 Uiso 1 1 calc R .
C7 C 0.3112(11) 0.4840(12) 0.1054(6) 0.049(5) Uani 1 1 d . .
H7 H 0.299341 0.517800 0.079629 0.058 Uiso 1 1 calc R .
C8 C 0.3186(8) 0.4981(11) 0.2342(5) 0.033(4) Uani 1 1 d . .
C9 C 0.3290(11) 0.5786(11) 0.2424(6) 0.049(5) Uani 1 1 d . U
H9 H 0.332340 0.613617 0.216268 0.058 Uiso 1 1 calc R .
C10 C 0.3346(11) 0.6110(11) 0.2852(6) 0.050(5) Uani 1 1 d . U
H10 H 0.344583 0.666822 0.289261 0.060 Uiso 1 1 calc R .
C11 C 0.3257(10) 0.5614(11) 0.3229(5) 0.039(4) Uani 1 1 d . .
C12 C 0.3341(8) 0.5951(11) 0.3710(5) 0.033(4) Uani 1 1 d . .
C13 C 0.3169(10) 0.4816(11) 0.3170(5) 0.041(4) Uani 1 1 d . .
H13 H 0.312289 0.447069 0.343266 0.050 Uiso 1 1 calc R .
C14 C 0.3148(11) 0.4499(12) 0.2717(6) 0.051(5) Uani 1 1 d . U
H14 H 0.310488 0.393169 0.267478 0.061 Uiso 1 1 calc R .
C15 C 0.4932(9) 0.3911(12) -0.0299(7) 0.049(5) Uani 1 1 d . .
H15 H 0.470714 0.437369 -0.018071 0.059 Uiso 1 1 calc R .
C16 C 0.5638(8) 0.3931(11) -0.0315(7) 0.043(5) Uani 1 1 d . U
H16 H 0.589413 0.438947 -0.021605 0.052 Uiso 1 1 calc R .
C17 C 0.5952(9) 0.3233(10) -0.0487(7) 0.045(4) Uani 1 1 d . U
C18 C 0.5596(8) 0.2616(10) -0.0617(7) 0.040(4) Uani 1 1 d . .
H18 H 0.581082 0.214155 -0.072846 0.048 Uiso 1 1 calc R .
C19 C 0.4891(8) 0.2658(10) -0.0591(6) 0.039(4) Uani 1 1 d . .
H19 H 0.463125 0.220223 -0.069037 0.046 Uiso 1 1 calc R .
C20 C 0.6709(9) 0.3232(10) -0.0485(7) 0.044(4) Uani 1 1 d . U
C21 C 0.7159(11) 0.3567(14) -0.0158(10) 0.068(6) Uani 1 1 d . U
C22 C 0.7774(9) 0.3116(13) -0.0750(8) 0.054(5) Uani 1 1 d . .
C23 C 0.8388(9) 0.2957(14) -0.0976(8) 0.057(6) Uani 1 1 d . .
C24 C 0.9019(9) 0.3125(14) -0.0755(9) 0.062(6) Uani 1 1 d . .
C25 C 0.9699(8) 0.3479(12) -0.0196(5) 0.036(4) Uani 1 1 d . .
C26 C 1.0127(10) 0.3269(15) -0.0590(8) 0.061(5) Uani 1 1 d . U
C27 C 0.9687(10) 0.3008(15) -0.0897(9) 0.069(6) Uani 1 1 d . U
C28 C 0.9893(11) 0.269(2) -0.1372(11) 0.102(11) Uani 1 1 d . .
H28A H 0.968265 0.216028 -0.142760 0.152 Uiso 1 1 calc GR .
H28B H 1.038946 0.263795 -0.137861 0.152 Uiso 1 1 calc GR .
H28C H 0.973832 0.306742 -0.161667 0.152 Uiso 1 1 calc GR .
C29 C 1.0834(10) 0.3251(15) -0.0514(8) 0.063(5) Uani 1 1 d . U
C30 C 0.9880(12) 0.3887(17) 0.0271(8) 0.075(7) Uani 1 1 d . .
H30A H 0.967469 0.442644 0.027785 0.113 Uiso 1 1 calc GR .
H30B H 1.037635 0.393481 0.030568 0.113 Uiso 1 1 calc GR .
H30C H 0.970554 0.356136 0.052744 0.113 Uiso 1 1 calc GR .
C31 C 0.8381(8) 0.2568(13) -0.1424(6) 0.083(9) Uani 1 1 d . .
C32 C 0.8384(9) 0.1731(13) -0.1462(6) 0.084(8) Uani 1 1 d G U
H32 H 0.841452 0.140590 -0.118873 0.100 Uiso 1 1 calc R .
C33 C 0.8342(11) 0.1368(11) -0.1900(8) 0.126(12) Uani 1 1 d G U
H33 H 0.834368 0.079606 -0.192597 0.151 Uiso 1 1 calc R .
C34 C 0.8297(12) 0.1844(17) -0.2300(6) 0.150(15) Uani 1 1 d G U
H34 H 0.826842 0.159597 -0.259946 0.180 Uiso 1 1 calc R .
C35 C 0.8295(11) 0.2681(16) -0.2262(6) 0.137(13) Uani 1 1 d G U
H35 H 0.826399 0.300571 -0.253572 0.164 Uiso 1 1 calc R .
C36 C 0.8337(10) 0.3043(11) -0.1824(8) 0.103(10) Uani 1 1 d G U
H36 H 0.833483 0.361557 -0.179849 0.124 Uiso 1 1 calc R .
C37 C 0.7087(10) 0.2964(12) -0.0883(8) 0.053(5) Uani 1 1 d . .
C38 C 0.6824(12) 0.2585(15) -0.1318(8) 0.070(7) Uani 1 1 d . .
H38A H 0.693683 0.200827 -0.131546 0.104 Uiso 1 1 calc GR .
H38B H 0.703242 0.284431 -0.158714 0.104 Uiso 1 1 calc GR .
H38C H 0.632832 0.265137 -0.134024 0.104 Uiso 1 1 calc GR .
C39 C 0.7021(10) 0.3893(13) 0.0303(8) 0.057(5) Uani 1 1 d . .
H39A H 0.738698 0.373362 0.052353 0.086 Uiso 1 1 calc GR .
H39B H 0.658609 0.368067 0.041008 0.086 Uiso 1 1 calc GR .
H39C H 0.699800 0.448389 0.028606 0.086 Uiso 1 1 calc GR .
C40 C 1.1919(11) 0.2624(13) -0.0593(8) 0.061(6) Uani 1 1 d . .
H40 H 1.217595 0.215292 -0.065951 0.074 Uiso 1 1 calc R .
C41 C 1.1221(10) 0.2584(14) -0.0647(9) 0.067(6) Uani 1 1 d . U
H41 H 1.100732 0.211427 -0.077244 0.080 Uiso 1 1 calc R .
C42 C 1.1918(10) 0.3883(13) -0.0368(9) 0.069(7) Uani 1 1 d . .
H42 H 1.216610 0.435378 -0.027986 0.083 Uiso 1 1 calc R .
C43 C 1.1185(12) 0.3912(15) -0.0390(10) 0.078(7) Uani 1 1 d . U
H43 H 1.095244 0.439857 -0.031832 0.093 Uiso 1 1 calc R .
C44 C 0.3337(8) -0.1226(10) 0.4526(5) 0.030(4) Uani 1 1 d . .
C45 C 0.3272(8) -0.0934(10) 0.4028(5) 0.029(4) Uani 1 1 d . .
C46 C 0.3388(10) -0.1451(11) 0.3674(5) 0.042(4) Uani 1 1 d . U
H46 H 0.349067 -0.200346 0.373342 0.050 Uiso 1 1 calc R .
C47 C 0.3351(11) -0.1148(11) 0.3214(6) 0.051(5) Uani 1 1 d . .
H47 H 0.343609 -0.149717 0.295876 0.061 Uiso 1 1 calc R .
C48 C 0.3192(10) -0.0353(10) 0.3132(5) 0.037(4) Uani 1 1 d . .
C49 C 0.3018(12) 0.0103(12) 0.3504(6) 0.055(6) Uani 1 1 d . .
H49 H 0.285733 0.063672 0.344825 0.066 Uiso 1 1 calc R .
C50 C 0.3063(11) -0.0164(14) 0.3955(6) 0.058(6) Uani 1 1 d . .
H50 H 0.295098 0.017744 0.420830 0.070 Uiso 1 1 calc R .
C51 C 0.3166(11) -0.0039(12) 0.2651(5) 0.048(5) Uani 1 1 d . .
C52 C 0.3385(11) 0.0938(12) 0.1291(6) 0.044(5) Uani 1 1 d . .
C53 C 0.3288(11) 0.0586(11) 0.1756(6) 0.045(5) Uani 1 1 d . U
C54 C 0.3217(11) -0.0198(12) 0.1823(5) 0.047(5) Uani 1 1 d . U
H54 H 0.319081 -0.055156 0.156211 0.057 Uiso 1 1 calc R .
C55 C 0.3181(12) -0.0513(13) 0.2274(7) 0.059(6) Uani 1 1 d . U
H55 H 0.316671 -0.108304 0.231333 0.070 Uiso 1 1 calc R .
C56 C 0.3326(14) 0.1108(13) 0.2134(7) 0.071(6) Uani 1 1 d . U
H56 H 0.339550 0.167119 0.209151 0.085 Uiso 1 1 calc R .
C57 C 0.3260(15) 0.0777(15) 0.2579(8) 0.080(7) Uani 1 1 d . U
H57 H 0.328055 0.112737 0.284208 0.096 Uiso 1 1 calc R .
C58 C 0.4954(9) 0.1080(12) 0.0331(8) 0.052(5) Uani 1 1 d . .
H58 H 0.472117 0.061202 0.022060 0.062 Uiso 1 1 calc R .
C59 C 0.5650(8) 0.1051(11) 0.0346(7) 0.047(5) Uani 1 1 d . .
H59 H 0.589232 0.059719 0.023223 0.056 Uiso 1 1 calc R .
C60 C 0.5990(8) 0.1731(11) 0.0539(7) 0.048(4) Uani 1 1 d D U
C61 C 0.5616(9) 0.2384(13) 0.0665(7) 0.053(5) Uani 1 1 d . .
H61 H 0.583479 0.286465 0.077159 0.063 Uiso 1 1 calc R .
C62 C 0.4928(8) 0.2339(12) 0.0638(6) 0.043(5) Uani 1 1 d . .
H62 H 0.467365 0.278196 0.075283 0.052 Uiso 1 1 calc R .
C63 C 0.6767(8) 0.1753(11) 0.0524(7) 0.049(4) Uani 1 1 d D U
C64 C 0.7182(11) 0.1425(13) 0.0226(10) 0.070(6) Uani 1 1 d . U
C65 C 0.7814(9) 0.1882(13) 0.0813(8) 0.053(5) Uani 1 1 d . .
C66 C 0.8436(9) 0.2025(13) 0.1032(9) 0.062(6) Uani 1 1 d . .
C67 C 0.9051(9) 0.1846(14) 0.0836(9) 0.063(6) Uani 1 1 d . U
C68 C 0.9705(9) 0.1477(12) 0.0219(6) 0.044(4) Uani 1 1 d . U
C69 C 1.0127(9) 0.1691(16) 0.0620(9) 0.070(5) Uani 1 1 d . U
C70 C 0.9730(11) 0.1986(16) 0.0949(10) 0.079(7) Uani 1 1 d . U
C71 C 0.9989(11) 0.2317(18) 0.1436(10) 0.088(7) Uani 1 1 d . U
H71A H 0.977546 0.284092 0.149652 0.132 Uiso 1 1 calc GR .
H71B H 1.048535 0.238298 0.143451 0.132 Uiso 1 1 calc GR .
H71C H 0.986894 0.193458 0.168231 0.132 Uiso 1 1 calc GR .
C72 C 1.0863(10) 0.1714(16) 0.0578(9) 0.072(6) Uani 1 1 d . U
C73 C 1.1236(12) 0.1049(17) 0.0462(10) 0.083(8) Uani 1 1 d . U
H73 H 1.101018 0.054739 0.041428 0.099 Uiso 1 1 calc R .
C74 C 1.1926(11) 0.1087(14) 0.0414(11) 0.082(9) Uani 1 1 d . .
H74 H 1.215732 0.060624 0.033126 0.099 Uiso 1 1 calc R .
C75 C 1.1935(12) 0.2373(16) 0.0638(9) 0.077(7) Uani 1 1 d . .
H75 H 1.219595 0.284247 0.070818 0.093 Uiso 1 1 calc R .
C76 C 1.1263(10) 0.2414(15) 0.0710(10) 0.081(9) Uani 1 1 d . .
H76 H 1.106005 0.287958 0.084202 0.098 Uiso 1 1 calc R .
C77 C 0.9883(12) 0.1108(16) -0.0212(9) 0.073(7) Uani 1 1 d . .
H77A H 0.973931 0.054081 -0.021151 0.110 Uiso 1 1 calc GR .
H77B H 1.037717 0.113766 -0.024732 0.110 Uiso 1 1 calc GR .
H77C H 0.965402 0.139212 -0.047170 0.110 Uiso 1 1 calc GR .
C78 C 0.8442(9) 0.2366(14) 0.1502(7) 0.086(9) Uani 1 1 d . .
C79 C 0.8430(10) 0.3202(14) 0.1552(8) 0.109(11) Uani 1 1 d G .
H79 H 0.843094 0.353829 0.128332 0.131 Uiso 1 1 calc R .
C80 C 0.8418(13) 0.3544(13) 0.1995(10) 0.158(16) Uani 1 1 d G U
H80 H 0.841047 0.411546 0.202921 0.189 Uiso 1 1 calc R .
C81 C 0.8417(13) 0.3052(19) 0.2389(7) 0.164(17) Uani 1 1 d G U
H81 H 0.840898 0.328622 0.269144 0.197 Uiso 1 1 calc R .
C82 C 0.8429(13) 0.2216(18) 0.2339(7) 0.157(16) Uani 1 1 d G U
H82 H 0.842794 0.187982 0.260777 0.189 Uiso 1 1 calc R .
C83 C 0.8441(11) 0.1874(12) 0.1896(10) 0.117(11) Uani 1 1 d G U
H83 H 0.844840 0.130263 0.186187 0.140 Uiso 1 1 calc R .
C84 C 0.7157(9) 0.2015(13) 0.0935(8) 0.054(5) Uani 1 1 d . .
C85 C 0.6883(12) 0.2380(14) 0.1370(8) 0.071(7) Uani 1 1 d . .
H85A H 0.685259 0.296741 0.133335 0.107 Uiso 1 1 calc GR .
H85B H 0.718836 0.225108 0.163582 0.107 Uiso 1 1 calc GR .
H85C H 0.642924 0.215922 0.142612 0.107 Uiso 1 1 calc GR .
C86 C 0.7007(10) 0.1109(12) -0.0234(8) 0.057(6) Uani 1 1 d . .
H86A H 0.725870 0.140550 -0.047020 0.086 Uiso 1 1 calc GR .
H86B H 0.651636 0.117287 -0.029482 0.086 Uiso 1 1 calc GR .
H86C H 0.712633 0.053450 -0.024706 0.086 Uiso 1 1 calc GR .
B1 B 0.8440(11) 0.3711(15) -0.0057(10) 0.051(6) Uani 1 1 d . U
B2 B 0.8447(14) 0.124(2) 0.0090(15) 0.081(10) Uani 1 1 d . .

loop_
_atom_site_aniso_label
_atom_site_aniso_U_11
_atom_site_aniso_U_22
_atom_site_aniso_U_33
_atom_site_aniso_U_23
_atom_site_aniso_U_13
_atom_site_aniso_U_12
Cd1 0.0319(7) 0.0280(6) 0.0210(6) 0.0011(5) 0.0020(4) 0.0022(5)
Cd2 0.0310(6) 0.0278(6) 0.0207(6) 0.0004(5) -0.0030(4) 0.0006(5)
F1 0.050(8) 0.079(11) 0.21(2) -0.061(12) -0.002(10) 0.010(8)
F2 0.044(8) 0.186(18) 0.088(11) -0.025(12) -0.005(7) 0.015(10)
F3 0.047(8) 0.081(11) 0.207(19) -0.069(12) 0.006(10) -0.001(8)
F4 0.059(9) 0.19(2) 0.089(12) -0.018(13) 0.005(8) 0.005(11)
O1 0.020(5) 0.034(6) 0.031(6) 0.017(5) -0.004(4) 0.002(5)
O2 0.053(8) 0.034(7) 0.015(5) -0.015(5) 0.002(5) 0.000(6)
O3 0.050(7) 0.034(7) 0.019(6) -0.002(5) -0.002(5) -0.002(6)
O4 0.068(9) 0.027(6) 0.022(6) -0.006(5) -0.006(5) 0.004(6)
O5 0.101(11) 0.024(7) 0.037(7) 0.004(6) 0.004(7) 0.004(7)
O6 0.049(7) 0.043(7) 0.018(6) -0.001(5) 0.003(5) 0.010(6)
O7 0.079(9) 0.024(6) 0.028(6) 0.008(5) 0.010(6) -0.006(6)
O8 0.089(10) 0.032(7) 0.038(7) 0.000(6) 0.012(7) 0.020(7)
N1 0.012(6) 0.033(7) 0.027(6) 0.016(6) -0.007(5) 0.001(6)
N2 0.040(10) 0.062(12) 0.074(12) 0.007(10) -0.003(8) 0.007(9)
N3 0.029(9) 0.095(15) 0.081(14) -0.008(12) -0.013(8) -0.001(10)
N4 0.022(7) 0.027(8) 0.065(10) 0.019(7) -0.013(7) 0.006(7)
N5 0.009(5) 0.028(6) 0.028(6) 0.007(5) -0.001(4) 0.010(5)
N6 0.013(7) 0.055(11) 0.098(14) 0.003(10) 0.006(8) -0.002(7)
N7 0.021(7) 0.082(12) 0.091(12) 0.003(10) 0.008(8) -0.015(8)
N8 0.034(9) 0.041(9) 0.071(11) -0.001(9) 0.017(8) 0.015(8)
C1 0.034(9) 0.035(10) 0.018(8) -0.007(7) -0.002(7) 0.006(8)
C2 0.041(10) 0.024(9) 0.023(8) -0.003(7) 0.002(7) -0.015(7)
C3 0.062(8) 0.035(7) 0.008(6) -0.002(5) 0.001(6) 0.015(7)
C4 0.076(15) 0.040(11) 0.039(11) -0.002(9) -0.005(10) 0.006(11)
C5 0.043(10) 0.044(10) 0.020(8) -0.005(7) 0.001(7) 0.000(8)
C6 0.068(13) 0.036(10) 0.030(10) 0.005(8) 0.006(8) 0.012(9)
C7 0.074(14) 0.044(11) 0.028(10) -0.005(8) 0.004(9) -0.002(10)
C8 0.041(10) 0.046(10) 0.013(7) -0.004(7) 0.008(6) 0.003(8)
C9 0.095(13) 0.026(8) 0.025(8) -0.003(7) -0.002(9) 0.016(9)
C10 0.086(13) 0.028(9) 0.035(9) -0.014(8) 0.002(9) -0.015(9)
C11 0.071(13) 0.039(10) 0.007(7) -0.004(7) -0.005(7) 0.005(9)
C12 0.037(9) 0.042(11) 0.020(8) 0.000(8) -0.009(7) 0.019(8)
C13 0.069(13) 0.040(10) 0.015(8) 0.005(7) -0.001(8) -0.003(9)
C14 0.082(13) 0.033(9) 0.038(9) -0.011(8) 0.016(9) -0.010(9)
C15 0.032(10) 0.048(12) 0.068(13) -0.016(10) 0.009(9) 0.002(9)
C16 0.025(8) 0.041(9) 0.064(11) 0.003(8) 0.008(8) -0.020(8)
C17 0.030(7) 0.022(7) 0.084(10) 0.009(7) 0.000(7) 0.003(7)
C18 0.026(9) 0.028(9) 0.065(12) -0.009(8) -0.004(8) 0.015(8)
C19 0.029(9) 0.029(9) 0.056(12) -0.013(8) -0.021(8) 0.005(8)
C20 0.036(8) 0.023(8) 0.073(10) 0.006(7) 0.007(7) 0.009(7)
C21 0.037(10) 0.052(12) 0.116(16) 0.016(11) 0.005(11) 0.007(9)
C22 0.025(10) 0.057(13) 0.081(16) -0.004(11) 0.005(9) 0.005(9)
C23 0.017(9) 0.080(16) 0.076(15) -0.020(12) 0.009(9) -0.003(10)
C24 0.024(10) 0.076(16) 0.087(17) -0.023(13) 0.003(10) -0.004(10)
C25 0.024(8) 0.072(13) 0.014(7) 0.007(8) -0.002(6) -0.023(9)
C26 0.035(8) 0.081(10) 0.069(9) -0.012(9) 0.033(7) -0.008(8)
C27 0.028(9) 0.082(13) 0.096(14) 0.027(12) 0.012(10) 0.012(10)
C28 0.025(12) 0.14(3) 0.14(3) -0.04(2) 0.009(14) 0.004(15)
C29 0.039(8) 0.078(11) 0.071(10) -0.005(9) -0.001(8) -0.004(9)
C30 0.052(14) 0.092(19) 0.081(18) 0.011(15) 0.001(12) -0.004(14)
C31 0.028(11) 0.15(3) 0.075(17) -0.010(18) 0.005(11) 0.003(15)
C32 0.078(14) 0.085(15) 0.087(14) -0.029(13) -0.007(12) 0.003(13)
C33 0.122(19) 0.132(19) 0.124(19) -0.027(16) 0.016(16) 0.002(16)
C34 0.16(2) 0.16(2) 0.14(2) -0.012(17) 0.011(17) -0.003(18)
C35 0.130(19) 0.16(2) 0.118(19) -0.005(17) 0.014(16) 0.016(17)
C36 0.085(15) 0.128(18) 0.097(16) -0.019(15) -0.004(13) 0.011(14)
C37 0.036(11) 0.047(12) 0.075(15) -0.028(11) 0.004(10) -0.003(9)
C38 0.075(16) 0.074(16) 0.059(14) -0.015(12) -0.016(12) 0.014(13)
C39 0.045(12) 0.054(13) 0.073(15) -0.007(11) -0.001(10) -0.004(10)
C40 0.048(13) 0.040(12) 0.096(18) 0.007(12) 0.007(12) -0.027(11)
C41 0.036(10) 0.063(12) 0.100(15) -0.008(11) -0.010(10) -0.011(10)
C42 0.030(11) 0.043(13) 0.13(2) 0.010(13) -0.014(12) -0.026(10)
C43 0.049(11) 0.062(13) 0.122(16) -0.011(12) 0.001(11) -0.021(11)
C44 0.034(9) 0.037(10) 0.019(8) 0.009(7) -0.004(7) 0.013(8)
C45 0.031(9) 0.036(9) 0.019(8) 0.011(7) 0.000(6) 0.016(7)
C46 0.071(9) 0.039(8) 0.015(6) 0.004(6) 0.006(6) 0.001(7)
C47 0.091(16) 0.031(10) 0.032(10) 0.002(8) 0.011(10) 0.004(10)
C48 0.069(13) 0.032(9) 0.012(8) 0.000(7) 0.003(7) 0.005(9)
C49 0.099(17) 0.035(11) 0.032(10) 0.004(8) 0.003(10) 0.010(11)
C50 0.074(15) 0.083(16) 0.018(9) 0.001(10) -0.008(9) 0.002(13)
C51 0.090(15) 0.046(11) 0.008(8) 0.008(8) -0.006(8) 0.005(11)
C52 0.072(14) 0.045(12) 0.016(9) 0.011(8) 0.005(8) 0.019(10)
C53 0.081(12) 0.037(9) 0.017(8) 0.011(7) -0.002(8) -0.004(9)
C54 0.085(12) 0.048(10) 0.010(7) 0.007(7) 0.006(8) -0.009(9)
C55 0.098(14) 0.042(10) 0.036(10) 0.014(8) -0.003(9) -0.017(10)
C56 0.128(16) 0.042(10) 0.043(11) 0.009(9) 0.016(11) 0.008(11)
C57 0.141(17) 0.056(12) 0.044(11) 0.004(10) 0.015(12) 0.014(12)
C58 0.032(10) 0.038(11) 0.084(15) 0.004(10) -0.022(10) -0.010(9)
C59 0.015(8) 0.038(10) 0.087(15) 0.012(10) -0.006(8) -0.003(8)
C60 0.041(9) 0.035(8) 0.070(10) 0.009(8) -0.001(8) 0.006(8)
C61 0.024(9) 0.055(13) 0.078(15) 0.005(11) -0.011(9) 0.009(9)
C62 0.023(9) 0.051(12) 0.054(11) -0.012(9) -0.009(8) 0.002(9)
C63 0.054(9) 0.032(8) 0.060(10) 0.010(8) -0.018(8) 0.004(8)
C64 0.035(10) 0.040(11) 0.133(16) 0.011(11) -0.007(11) 0.005(9)
C65 0.026(10) 0.062(14) 0.071(14) 0.006(11) -0.002(9) -0.007(9)
C66 0.019(10) 0.059(14) 0.107(19) -0.012(13) -0.007(10) 0.010(9)
C67 0.026(9) 0.076(13) 0.089(14) -0.012(11) -0.007(9) 0.013(9)
C68 0.043(8) 0.056(8) 0.034(7) -0.028(7) -0.001(6) -0.005(7)
C69 0.022(8) 0.083(13) 0.106(14) -0.007(12) -0.004(9) 0.026(9)
C70 0.034(9) 0.081(13) 0.123(14) 0.021(12) 0.002(10) 0.013(10)
C71 0.035(10) 0.105(15) 0.123(16) -0.009(14) -0.022(11) -0.001(11)
C72 0.023(8) 0.081(13) 0.112(15) -0.009(12) 0.011(9) 0.017(9)
C73 0.056(12) 0.069(13) 0.123(17) 0.003(13) 0.000(12) -0.006(11)
C74 0.030(12) 0.039(13) 0.18(3) -0.005(15) 0.018(14) -0.002(10)
C75 0.058(15) 0.072(17) 0.10(2) -0.016(15) 0.001(14) -0.020(14)
C76 0.020(10) 0.070(16) 0.16(3) -0.020(17) 0.024(13) 0.003(11)
C77 0.054(14) 0.074(17) 0.090(19) -0.011(14) 0.000(13) -0.002(13)
C78 0.048(14) 0.13(3) 0.077(18) -0.019(19) 0.005(12) 0.011(16)
C79 0.11(2) 0.12(3) 0.11(2) -0.06(2) 0.009(18) 0.01(2)
C80 0.15(2) 0.16(2) 0.16(2) -0.022(18) 0.010(17) 0.001(17)
C81 0.17(2) 0.17(2) 0.15(2) -0.014(18) -0.002(17) 0.006(18)
C82 0.16(2) 0.17(2) 0.15(2) -0.006(18) 0.001(17) -0.001(18)
C83 0.112(18) 0.129(19) 0.110(18) 0.004(16) 0.000(15) -0.011(15)
C84 0.029(10) 0.054(12) 0.080(15) -0.020(11) -0.008(10) -0.005(9)
C85 0.070(16) 0.059(15) 0.084(18) 0.004(13) -0.010(13) -0.017(13)
C86 0.033(11) 0.045(12) 0.093(17) -0.019(12) 0.000(10) -0.013(9)
B1 0.028(10) 0.049(12) 0.076(14) -0.018(11) -0.007(10) 0.007(9)
B2 0.040(16) 0.07(2) 0.13(3) -0.02(2) 0.023(17) -0.007(15)

loop_
_atom_type_symbol
_atom_type_description
_atom_type_scat_dispersion_real
_atom_type_scat_dispersion_imag
_atom_type_scat_source
C C 0.0033 0.0016 'International Tables Vol C Tables 4.2.6.8 and 6.1.1.4'
H H 0.0000 0.0000 'International Tables Vol C Tables 4.2.6.8 and 6.1.1.4'
B B 0.0013 0.0007 'International Tables Vol C Tables 4.2.6.8 and 6.1.1.4'
Cd Cd -0.8075 1.2024 'International Tables Vol C Tables 4.2.6.8 and 6.1.1.4'
F F 0.0171 0.0103 'International Tables Vol C Tables 4.2.6.8 and 6.1.1.4'
N N 0.0061 0.0033 'International Tables Vol C Tables 4.2.6.8 and 6.1.1.4'
O O 0.0106 0.0060 'International Tables Vol C Tables 4.2.6.8 and 6.1.1.4'

loop_
_geom_angle_atom_site_label_1
_geom_angle_atom_site_label_2
_geom_angle_atom_site_label_3
_geom_angle
_geom_angle_site_symmetry_1
_geom_angle_site_symmetry_3
O1 Cd1 C44 26.6(4) 4 4
O1 Cd1 C52 165.5(5) 4 .
O2 Cd1 O1 75.1(3) . 4
O2 Cd1 O7 146.1(4) . .
O2 Cd1 C44 101.6(4) . 4
O2 Cd1 C52 119.2(5) . .
O6 Cd1 O1 53.8(4) 4 4
O6 Cd1 O2 128.8(4) 4 .
O6 Cd1 O7 84.8(4) 4 .
O6 Cd1 C44 27.2(4) 4 4
O6 Cd1 C52 111.8(5) 4 .
O7 Cd1 O1 138.6(4) . 4
O7 Cd1 C44 111.9(5) . 4
O7 Cd1 C52 27.0(5) . .
O8 Cd1 O1 167.2(4) . 4
O8 Cd1 O2 92.1(4) . .
O8 Cd1 O6 139.0(4) . 4
O8 Cd1 O7 54.2(4) . .
O8 Cd1 C44 166.1(5) . 4
O8 Cd1 C52 27.2(5) . .
N5 Cd1 O1 89.9(4) . 4
N5 Cd1 O2 88.2(4) . .
N5 Cd1 O6 94.0(4) . 4
N5 Cd1 O7 94.2(4) . .
N5 Cd1 O8 89.2(5) . .
N5 Cd1 N8 174.2(5) . 1_455
N5 Cd1 C44 93.5(5) . 4
N5 Cd1 C52 93.2(5) . .
N8 Cd1 O1 91.7(5) 1_455 4
N8 Cd1 O2 86.9(5) 1_455 .
N8 Cd1 O6 91.4(5) 1_455 4
N8 Cd1 O7 88.3(5) 1_455 .
N8 Cd1 O8 88.0(6) 1_455 .
N8 Cd1 C44 90.4(6) 1_455 4
N8 Cd1 C52 86.6(6) 1_455 .
C52 Cd1 C44 138.8(6) . 4
O1 Cd2 O2 75.1(4) 4 .
O1 Cd2 O4 146.1(4) 4 4_565
O1 Cd2 C1 102.2(4) 4 .
O1 Cd2 C12 119.0(4) 4 4_565
O2 Cd2 C1 27.2(4) . .
O2 Cd2 C12 165.7(5) . 4_565
O3 Cd2 O1 129.0(4) . 4
O3 Cd2 O2 53.9(4) . .
O3 Cd2 O4 84.6(4) . 4_565
O3 Cd2 C1 26.8(4) . .
O3 Cd2 C12 111.8(5) . 4_565
O4 Cd2 O2 138.5(4) 4_565 .
O4 Cd2 C1 111.4(5) 4_565 .
O4 Cd2 C12 27.2(4) 4_565 4_565
O5 Cd2 O1 92.4(4) 4_565 4
O5 Cd2 O2 167.6(4) 4_565 .
O5 Cd2 O3 138.5(4) 4_565 .
O5 Cd2 O4 53.9(4) 4_565 4_565
O5 Cd2 N4 89.6(5) 4_565 1_455
O5 Cd2 C1 165.2(5) 4_565 .
O5 Cd2 C12 26.7(5) 4_565 4_565
N1 Cd2 O1 88.1(4) . 4
N1 Cd2 O2 89.7(4) . .
N1 Cd2 O3 93.4(4) . .
N1 Cd2 O4 94.4(4) . 4_565
N1 Cd2 O5 89.5(5) . 4_565
N1 Cd2 N4 173.7(5) . 1_455
N1 Cd2 C1 92.6(5) . .
N1 Cd2 C12 92.8(5) . 4_565
N4 Cd2 O1 85.7(4) 1_455 4
N4 Cd2 O2 89.8(5) 1_455 .
N4 Cd2 O3 91.4(5) 1_455 .
N4 Cd2 O4 90.1(4) 1_455 4_565
N4 Cd2 C1 89.8(5) 1_455 .
N4 Cd2 C12 89.2(5) 1_455 4_565
C1 Cd2 C12 138.5(5) . 4_565
Cd2 O1 Cd1 105.1(4) 4_556 4_556
C44 O1 Cd1 89.2(10) . 4_556
C44 O1 Cd2 164.5(11) . 4_556
Cd1 O2 Cd2 104.6(4) . .
C1 O2 Cd1 168.4(11) . .
C1 O2 Cd2 86.3(9) . .
C1 O3 Cd2 93.8(10) . .
C12 O4 Cd2 90.2(10) . 4_566
C12 O5 Cd2 96.2(10) . 4_566
C44 O6 Cd1 94.5(10) . 4_556
C52 O7 Cd1 89.8(10) . .
C52 O8 Cd1 93.7(10) . .
C15 N1 Cd2 122.3(11) . .
C15 N1 C19 116.1(13) . .
C19 N1 Cd2 121.5(10) . .
C21 N2 C22 110.9(19) . .
C21 N2 B1 126(2) . .
C22 N2 B1 122.6(17) . .
C24 N3 C25 104.4(16) . .
C24 N3 B1 127.0(17) . .
C25 N3 B1 128.6(19) . .
C40 N4 Cd2 123.9(14) . 1_655
C40 N4 C42 120.2(17) . .
C42 N4 Cd2 115.7(12) . 1_655
C58 N5 Cd1 122.4(11) . .
C58 N5 C62 115.3(13) . .
C62 N5 Cd1 122.0(10) . .
C64 N6 C65 108.7(18) . .
C64 N6 B2 125(2) . .
C65 N6 B2 126.5(19) . .
C67 N7 B2 126.6(19) . .
C68 N7 C67 111.6(16) . .
C68 N7 B2 122(2) . .
C74 N8 Cd1 119.5(13) . 1_655
C74 N8 C75 115.8(18) . .
C75 N8 Cd1 123.6(14) . 1_655
O2 C1 Cd2 66.6(8) . .
O2 C1 C2 116.7(14) . .
O3 C1 Cd2 59.4(8) . .
O3 C1 O2 125.9(15) . .
O3 C1 C2 117.4(14) . .
C2 C1 Cd2 174.5(11) . .
C3 C2 C1 119.8(14) . .
C7 C2 C1 121.3(15) . .
C7 C2 C3 118.9(15) . .
C2 C3 H3 121.7 . .
C4 C3 C2 116.7(16) . .
C4 C3 H3 121.7 . .
C3 C4 H4 118.9 . .
C3 C4 C5 122.2(18) . .
C5 C4 H4 118.9 . .
C4 C5 C8 118.5(16) . .
C6 C5 C4 116.2(16) . .
C6 C5 C8 125.2(16) . .
C5 C6 H6 119.4 . .
C7 C6 C5 121.2(18) . .
C7 C6 H6 119.4 . .
C2 C7 H7 117.8 . .
C6 C7 C2 124.4(19) . .
C6 C7 H7 117.8 . .
C9 C8 C5 118.6(15) . .
C14 C8 C5 124.2(17) . .
C14 C8 C9 116.8(16) . .
C8 C9 H9 118.1 . .
C10 C9 C8 123.9(17) . .
C10 C9 H9 118.1 . .
C9 C10 H10 121.0 . .
C9 C10 C11 118.1(17) . .
C11 C10 H10 121.0 . .
C10 C11 C12 119.4(16) . .
C13 C11 C10 120.6(15) . .
C13 C11 C12 119.7(15) . .
O4 C12 Cd2 62.6(8) . 4_566
O4 C12 C11 120.7(16) . .
O5 C12 Cd2 57.1(8) . 4_566
O5 C12 O4 119.6(15) . .
O5 C12 C11 119.6(15) . .
C11 C12 Cd2 174.9(12) . 4_566
C11 C13 H13 120.4 . .
C11 C13 C14 119.1(16) . .
C14 C13 H13 120.4 . .
C8 C14 C13 121.3(17) . .
C8 C14 H14 119.4 . .
C13 C14 H14 119.4 . .
N1 C15 H15 117.8 . .
N1 C15 C16 124.4(17) . .
C16 C15 H15 117.8 . .
C15 C16 H16 122.0 . .
C15 C16 C17 116.1(17) . .
C17 C16 H16 122.0 . .
C16 C17 C20 116.5(16) . .
C18 C17 C16 121.0(16) . .
C18 C17 C20 122.4(16) . .
C17 C18 H18 120.7 . .
C17 C18 C19 118.6(16) . .
C19 C18 H18 120.7 . .
N1 C19 C18 123.8(15) . .
N1 C19 H19 118.1 . .
C18 C19 H19 118.1 . .
C21 C20 C17 128.5(19) . .
C21 C20 C37 108.8(18) . .
C37 C20 C17 122.1(18) . .
N2 C21 C20 108(2) . .
N2 C21 C39 123(2) . .
C20 C21 C39 129.0(19) . .
N2 C22 C23 120.1(18) . .
N2 C22 C37 108.2(17) . .
C23 C22 C37 132(2) . .
C22 C23 C31 120.4(17) . .
C24 C23 C22 121(2) . .
C24 C23 C31 118.7(17) . .
N3 C24 C23 118.9(18) . .
N3 C24 C27 109(2) . .
C27 C24 C23 132(2) . .
N3 C25 C26 110.9(16) . .
N3 C25 C30 116.7(17) . .
C26 C25 C30 130.7(17) . .
C27 C26 C25 102.6(17) . .
C27 C26 C29 138(2) . .
C29 C26 C25 118(2) . .
C24 C27 C28 125(2) . .
C26 C27 C24 112(2) . .
C26 C27 C28 122.4(19) . .
C27 C28 H28A 109.5 . .
C27 C28 H28B 109.5 . .
C27 C28 H28C 109.5 . .
H28A C28 H28B 109.5 . .
H28A C28 H28C 109.5 . .
H28B C28 H28C 109.5 . .
C41 C29 C26 121(2) . .
C43 C29 C26 122(2) . .
C43 C29 C41 116(2) . .
C25 C30 H30A 109.5 . .
C25 C30 H30B 109.5 . .
C25 C30 H30C 109.5 . .
H30A C30 H30B 109.5 . .
H30A C30 H30C 109.5 . .
H30B C30 H30C 109.5 . .
C32 C31 C23 121.1(18) . .
C32 C31 C36 120.0 . .
C36 C31 C23 118.8(18) . .
C31 C32 H32 120.0 . .
C33 C32 C31 120.0 . .
C33 C32 H32 120.0 . .
C32 C33 H33 120.0 . .
C32 C33 C34 120.0 . .
C34 C33 H33 120.0 . .
C33 C34 H34 120.0 . .
C35 C34 C33 120.0 . .
C35 C34 H34 120.0 . .
C34 C35 H35 120.0 . .
C34 C35 C36 120.0 . .
C36 C35 H35 120.0 . .
C31 C36 H36 120.0 . .
C35 C36 C31 120.0 . .
C35 C36 H36 120.0 . .
C20 C37 C38 128.3(18) . .
C22 C37 C20 103.7(17) . .
C22 C37 C38 127.9(19) . .
C37 C38 H38A 109.5 . .
C37 C38 H38B 109.5 . .
C37 C38 H38C 109.5 . .
H38A C38 H38B 109.5 . .
H38A C38 H38C 109.5 . .
H38B C38 H38C 109.5 . .
C21 C39 H39A 109.5 . .
C21 C39 H39B 109.5 . .
C21 C39 H39C 109.5 . .
H39A C39 H39B 109.5 . .
H39A C39 H39C 109.5 . .
H39B C39 H39C 109.5 . .
N4 C40 H40 118.0 . .
N4 C40 C41 124(2) . .
C41 C40 H40 118.0 . .
C29 C41 H41 120.7 . .
C40 C41 C29 119(2) . .
C40 C41 H41 120.7 . .
N4 C42 H42 119.3 . .
N4 C42 C43 121.4(19) . .
C43 C42 H42 119.3 . .
C29 C43 C42 119(2) . .
C29 C43 H43 120.3 . .
C42 C43 H43 120.3 . .
O1 C44 Cd1 64.1(8) . 4_556
O1 C44 O6 122.2(14) . .
O1 C44 C45 119.8(15) . .
O6 C44 Cd1 58.3(8) . 4_556
O6 C44 C45 117.9(15) . .
C45 C44 Cd1 176.0(12) . 4_556
C46 C45 C44 119.6(15) . .
C46 C45 C50 122.6(15) . .
C50 C45 C44 117.7(15) . .
C45 C46 H46 121.0 . .
C45 C46 C47 117.9(17) . .
C47 C46 H46 121.0 . .
C46 C47 H47 119.7 . .
C48 C47 C46 120.6(17) . .
C48 C47 H47 119.7 . .
C47 C48 C51 120.1(16) . .
C49 C48 C47 117.4(16) . .
C49 C48 C51 122.4(17) . .
C48 C49 H49 118.3 . .
C48 C49 C50 123.4(19) . .
C50 C49 H49 118.3 . .
C45 C50 C49 117.6(19) . .
C45 C50 H50 121.2 . .
C49 C50 H50 121.2 . .
C55 C51 C48 123.3(17) . .
C55 C51 C57 116.6(17) . .
C57 C51 C48 118.9(17) . .
O7 C52 Cd1 63.1(8) . .
O7 C52 O8 122.0(15) . .
O7 C52 C53 119.0(17) . .
O8 C52 Cd1 59.0(9) . .
O8 C52 C53 119.0(17) . .
C53 C52 Cd1 173.8(14) . .
C54 C53 C52 122.5(17) . .
C54 C53 C56 120.2(16) . .
C56 C53 C52 117.0(17) . .
C53 C54 H54 119.6 . .
C53 C54 C55 120.7(18) . .
C55 C54 H54 119.6 . .
C51 C55 C54 122.0(19) . .
C51 C55 H55 119.0 . .
C54 C55 H55 119.0 . .
C53 C56 H56 121.2 . .
C53 C56 C57 118(2) . .
C57 C56 H56 121.2 . .
C51 C57 C56 122(2) . .
C51 C57 H57 118.8 . .
C56 C57 H57 118.8 . .
N5 C58 H58 117.0 . .
N5 C58 C59 126.0(18) . .
C59 C58 H58 117.0 . .
C58 C59 H59 121.8 . .
C58 C59 C60 116.4(18) . .
C60 C59 H59 121.8 . .
C59 C60 C63 118.1(16) . .
C61 C60 C59 118.9(15) . .
C61 C60 C63 122.3(17) . .
C60 C61 H61 120.5 . .
C62 C61 C60 119.0(19) . .
C62 C61 H61 120.5 . .
N5 C62 H62 118.0 . .
C61 C62 N5 124.1(17) . .
C61 C62 H62 118.0 . .
C64 C63 C60 130.2(19) . .
C64 C63 C84 109.0(17) . .
C84 C63 C60 119.5(18) . .
N6 C64 C63 110(2) . .
N6 C64 C86 122(2) . .
C63 C64 C86 127.0(19) . .
C66 C65 N6 118.1(18) . .
C84 C65 N6 108.3(17) . .
C84 C65 C66 134(2) . .
C65 C66 C78 118.2(18) . .
C67 C66 C65 123(2) . .
C67 C66 C78 118.3(18) . .
C66 C67 N7 119.6(19) . .
C66 C67 C70 136(2) . .
C70 C67 N7 104(2) . .
N7 C68 C69 103.5(16) . .
N7 C68 C77 124.5(18) . .
C77 C68 C69 130.1(19) . .
C68 C69 C72 120(2) . .
C70 C69 C68 108.5(18) . .
C70 C69 C72 131(2) . .
C67 C70 C71 124(2) . .
C69 C70 C67 111(3) . .
C69 C70 C71 125(2) . .
C70 C71 H71A 109.5 . .
C70 C71 H71B 109.5 . .
C70 C71 H71C 109.5 . .
H71A C71 H71B 109.5 . .
H71A C71 H71C 109.5 . .
H71B C71 H71C 109.5 . .
C73 C72 C69 123(2) . .
C73 C72 C76 114.7(19) . .
C76 C72 C69 122(2) . .
C72 C73 H73 119.2 . .
C74 C73 C72 122(2) . .
C74 C73 H73 119.2 . .
N8 C74 C73 124(2) . .
N8 C74 H74 117.9 . .
C73 C74 H74 117.9 . .
N8 C75 H75 117.0 . .
C76 C75 N8 126(2) . .
C76 C75 H75 117.0 . .
C72 C76 H76 121.7 . .
C75 C76 C72 117(2) . .
C75 C76 H76 121.7 . .
C68 C77 H77A 109.5 . .
C68 C77 H77B 109.5 . .
C68 C77 H77C 109.5 . .
H77A C77 H77B 109.5 . .
H77A C77 H77C 109.5 . .
H77B C77 H77C 109.5 . .
C79 C78 C66 118.6(19) . .
C79 C78 C83 120.0 . .
C83 C78 C66 121.4(19) . .
C78 C79 H79 120.0 . .
C78 C79 C80 120.0 . .
C80 C79 H79 120.0 . .
C79 C80 H80 120.0 . .
C81 C80 C79 120.0 . .
C81 C80 H80 120.0 . .
C80 C81 H81 120.0 . .
C80 C81 C82 120.0 . .
C82 C81 H81 120.0 . .
C81 C82 H82 120.0 . .
C81 C82 C83 120.0 . .
C83 C82 H82 120.0 . .
C78 C83 H83 120.0 . .
C82 C83 C78 120.0 . .
C82 C83 H83 120.0 . .
C63 C84 C85 126.9(18) . .
C65 C84 C63 103.2(18) . .
C65 C84 C85 130(2) . .
C84 C85 H85A 109.5 . .
C84 C85 H85B 109.5 . .
C84 C85 H85C 109.5 . .
H85A C85 H85B 109.5 . .
H85A C85 H85C 109.5 . .
H85B C85 H85C 109.5 . .
C64 C86 H86A 109.5 . .
C64 C86 H86B 109.5 . .
C64 C86 H86C 109.5 . .
H86A C86 H86B 109.5 . .
H86A C86 H86C 109.5 . .
H86B C86 H86C 109.5 . .
F1 B1 F2 106(2) . .
F1 B1 N2 109.7(18) . .
F1 B1 N3 111(2) . .
F2 B1 N2 109.3(19) . .
F2 B1 N3 110.9(18) . .
N3 B1 N2 110.0(19) . .
F3 B2 N6 109(2) . .
F3 B2 N7 108(3) . .
F4 B2 F3 113(3) . .
F4 B2 N6 110(3) . .
F4 B2 N7 112(2) . .
N7 B2 N6 105(2) . .

loop_
_geom_bond_atom_site_label_1
_geom_bond_atom_site_label_2
_geom_bond_distance
_geom_bond_site_symmetry_2
Cd1 O1 2.453(11) 4
Cd1 O2 2.331(11) .
Cd1 O6 2.326(11) 4
Cd1 O7 2.400(11) .
Cd1 O8 2.311(12) .
Cd1 N5 2.263(11) .
Cd1 N8 2.265(15) 1_455
Cd1 C44 2.726(15) 4
Cd1 C52 2.690(16) .
Cd2 O1 2.322(11) 4
Cd2 O2 2.460(10) .
Cd2 O3 2.307(11) .
Cd2 O4 2.388(11) 4_565
Cd2 O5 2.273(12) 4_565
Cd2 N1 2.264(11) .
Cd2 N4 2.298(13) 1_455
Cd2 C1 2.676(15) .
Cd2 C12 2.690(16) 4_565
F1 B1 1.38(3) .
F2 B1 1.38(3) .
F3 B2 1.36(3) .
F4 B2 1.31(4) .
O1 C44 1.223(19) .
O2 C1 1.224(19) .
O3 C1 1.209(19) .
O4 C12 1.229(19) .
O5 C12 1.22(2) .
O6 C44 1.250(19) .
O7 C52 1.22(2) .
O8 C52 1.23(2) .
N1 C15 1.30(2) .
N1 C19 1.33(2) .
N2 C21 1.33(3) .
N2 C22 1.38(3) .
N2 B1 1.52(3) .
N3 C24 1.35(3) .
N3 C25 1.36(2) .
N3 B1 1.46(3) .
N4 C40 1.25(2) .
N4 C42 1.26(3) .
N5 C58 1.32(2) .
N5 C62 1.36(2) .
N6 C64 1.30(2) .
N6 C65 1.41(3) .
N6 B2 1.57(3) .
N7 C67 1.41(3) .
N7 C68 1.36(2) .
N7 B2 1.52(4) .
N8 C74 1.26(3) .
N8 C75 1.36(3) .
C1 C2 1.54(2) .
C2 C3 1.40(2) .
C2 C7 1.33(2) .
C3 H3 0.9500 .
C3 C4 1.34(2) .
C4 H4 0.9500 .
C4 C5 1.42(3) .
C5 C6 1.36(2) .
C5 C8 1.49(2) .
C6 H6 0.9500 .
C6 C7 1.28(2) .
C7 H7 0.9500 .
C8 C9 1.37(2) .
C8 C14 1.34(2) .
C9 H9 0.9500 .
C9 C10 1.34(2) .
C10 H10 0.9500 .
C10 C11 1.37(2) .
C11 C12 1.49(2) .
C11 C13 1.34(2) .
C13 H13 0.9500 .
C13 C14 1.40(2) .
C14 H14 0.9500 .
C15 H15 0.9500 .
C15 C16 1.39(2) .
C16 H16 0.9500 .
C16 C17 1.40(3) .
C17 C18 1.29(2) .
C17 C20 1.49(2) .
C18 H18 0.9500 .
C18 C19 1.39(2) .
C19 H19 0.9500 .
C20 C21 1.39(3) .
C20 C37 1.44(3) .
C21 C39 1.46(3) .
C22 C23 1.41(2) .
C22 C37 1.42(3) .
C23 C24 1.40(3) .
C23 C31 1.43(2) .
C24 C27 1.40(3) .
C25 C26 1.47(2) .
C25 C30 1.53(3) .
C26 C27 1.29(3) .
C26 C29 1.40(3) .
C27 C28 1.52(3) .
C28 H28A 0.9800 .
C28 H28B 0.9800 .
C28 H28C 0.9800 .
C29 C41 1.40(3) .
C29 C43 1.34(3) .
C30 H30A 0.9800 .
C30 H30B 0.9800 .
C30 H30C 0.9800 .
C31 C32 1.3900 .
C31 C36 1.3900 .
C32 H32 0.9500 .
C32 C33 1.3900 .
C33 H33 0.9500 .
C33 C34 1.3900 .
C34 H34 0.9500 .
C34 C35 1.3900 .
C35 H35 0.9500 .
C35 C36 1.3900 .
C36 H36 0.9500 .
C37 C38 1.48(3) .
C38 H38A 0.9800 .
C38 H38B 0.9800 .
C38 H38C 0.9800 .
C39 H39A 0.9800 .
C39 H39B 0.9800 .
C39 H39C 0.9800 .
C40 H40 0.9500 .
C40 C41 1.38(3) .
C41 H41 0.9500 .
C42 H42 0.9500 .
C42 C43 1.44(3) .
C43 H43 0.9500 .
C44 C45 1.51(2) .
C45 C46 1.35(2) .
C45 C50 1.35(3) .
C46 H46 0.9500 .
C46 C47 1.41(2) .
C47 H47 0.9500 .
C47 C48 1.37(2) .
C48 C49 1.36(2) .
C48 C51 1.47(2) .
C49 H49 0.9500 .
C49 C50 1.36(2) .
C50 H50 0.9500 .
C51 C55 1.34(3) .
C51 C57 1.38(3) .
C52 C53 1.47(2) .
C53 C54 1.32(2) .
C53 C56 1.38(3) .
C54 H54 0.9500 .
C54 C55 1.39(2) .
C55 H55 0.9500 .
C56 H56 0.9500 .
C56 C57 1.40(3) .
C57 H57 0.9500 .
C58 H58 0.9500 .
C58 C59 1.37(2) .
C59 H59 0.9500 .
C59 C60 1.41(3) .
C60 C61 1.36(3) .
C60 C63 1.527(10) .
C61 H61 0.9500 .
C61 C62 1.35(2) .
C62 H62 0.9500 .
C63 C64 1.31(3) .
C63 C84 1.45(3) .
C64 C86 1.45(3) .
C65 C66 1.38(3) .
C65 C84 1.36(3) .
C66 C67 1.38(3) .
C66 C78 1.46(3) .
C67 C70 1.38(3) .
C68 C69 1.45(3) .
C68 C77 1.43(3) .
C69 C70 1.33(3) .
C69 C72 1.45(3) .
C70 C71 1.57(4) .
C71 H71A 0.9800 .
C71 H71B 0.9800 .
C71 H71C 0.9800 .
C72 C73 1.37(3) .
C72 C76 1.44(3) .
C73 H73 0.9500 .
C73 C74 1.37(3) .
C74 H74 0.9500 .
C75 H75 0.9500 .
C75 C76 1.34(3) .
C76 H76 0.9500 .
C77 H77A 0.9800 .
C77 H77B 0.9800 .
C77 H77C 0.9800 .
C78 C79 1.3900 .
C78 C83 1.3900 .
C79 H79 0.9500 .
C79 C80 1.3900 .
C80 H80 0.9500 .
C80 C81 1.3900 .
C81 H81 0.9500 .
C81 C82 1.3900 .
C82 H82 0.9500 .
C82 C83 1.3900 .
C83 H83 0.9500 .
C84 C85 1.50(3) .
C85 H85A 0.9800 .
C85 H85B 0.9800 .
C85 H85C 0.9800 .
C86 H86A 0.9800 .
C86 H86B 0.9800 .
C86 H86C 0.9800 .

loop_
_geom_torsion_atom_site_label_1
_geom_torsion_atom_site_label_2
_geom_torsion_atom_site_label_3
_geom_torsion_atom_site_label_4
_geom_torsion
_geom_torsion_site_symmetry_1
_geom_torsion_site_symmetry_4
Cd1 O1 C44 O6 5.5(17) 4_556 .
Cd1 O1 C44 C45 -179.0(14) 4_556 .
Cd1 O2 C1 Cd2 -160(6) . .
Cd1 O2 C1 O3 -164(5) . .
Cd1 O2 C1 C2 15(7) . .
Cd1 O6 C44 O1 -5.8(18) 4_556 .
Cd1 O6 C44 C45 178.6(12) 4_556 .
Cd1 O7 C52 O8 -5(2) . .
Cd1 O7 C52 C53 173.4(17) . .
Cd1 O8 C52 O7 5(2) . .
Cd1 O8 C52 C53 -173.2(17) . .
Cd1 N5 C58 C59 -177.2(16) . .
Cd1 N5 C62 C61 177.8(15) . .
Cd1 N8 C74 C73 174(2) 1_655 .
Cd1 N8 C75 C76 -172(2) 1_655 .
Cd2 O1 C44 Cd1 158(4) 4_556 4_556
Cd2 O1 C44 O6 164(3) 4_556 .
Cd2 O1 C44 C45 -21(5) 4_556 .
Cd2 O2 C1 O3 -3.6(18) . .
Cd2 O2 C1 C2 175.1(13) . .
Cd2 O3 C1 O2 3.8(19) . .
Cd2 O3 C1 C2 -174.9(12) . .
Cd2 O4 C12 O5 2.3(18) 4_566 .
Cd2 O4 C12 C11 -175.5(15) 4_566 .
Cd2 O5 C12 O4 -2.4(19) 4_566 .
Cd2 O5 C12 C11 175.4(14) 4_566 .
Cd2 N1 C15 C16 -175.7(15) . .
Cd2 N1 C19 C18 176.3(14) . .
Cd2 N4 C40 C41 -173.7(18) 1_655 .
Cd2 N4 C42 C43 176.8(19) 1_655 .
O1 C44 C45 C46 -10(3) . .
O1 C44 C45 C50 166.9(17) . .
O2 C1 C2 C3 12(2) . .
O2 C1 C2 C7 -167.2(17) . .
O3 C1 C2 C3 -169.5(16) . .
O3 C1 C2 C7 12(2) . .
O6 C44 C45 C46 166.0(17) . .
O6 C44 C45 C50 -17(2) . .
O7 C52 C53 C54 2(3) . .
O7 C52 C53 C56 177(2) . .
O8 C52 C53 C54 -179(2) . .
O8 C52 C53 C56 -4(3) . .
N1 C15 C16 C17 -1(3) . .
N2 C22 C23 C24 0(3) . .
N2 C22 C23 C31 176(2) . .
N2 C22 C37 C20 0(2) . .
N2 C22 C37 C38 -177(2) . .
N3 C24 C27 C26 -2(3) . .
N3 C24 C27 C28 -177(3) . .
N3 C25 C26 C27 -10(3) . .
N3 C25 C26 C29 -179(2) . .
N4 C40 C41 C29 -5(4) . .
N4 C42 C43 C29 0(4) . .
N5 C58 C59 C60 4(3) . .
N6 C65 C66 C67 0(3) . .
N6 C65 C66 C78 -178(2) . .
N6 C65 C84 C63 -2(2) . .
N6 C65 C84 C85 -179(2) . .
N7 C67 C70 C69 -6(3) . .
N7 C67 C70 C71 -176(2) . .
N7 C68 C69 C70 -13(3) . .
N7 C68 C69 C72 179(2) . .
N8 C75 C76 C72 -3(4) . .
C1 C2 C3 C4 174.4(17) . .
C1 C2 C7 C6 -174.3(19) . .
C2 C3 C4 C5 5(3) . .
C3 C2 C7 C6 7(3) . .
C3 C4 C5 C6 -4(3) . .
C3 C4 C5 C8 179.7(18) . .
C4 C5 C6 C7 3(3) . .
C4 C5 C8 C9 153.9(19) . .
C4 C5 C8 C14 -19(3) . .
C5 C6 C7 C2 -5(3) . .
C5 C8 C9 C10 -174.1(19) . .
C5 C8 C14 C13 177.0(17) . .
C6 C5 C8 C9 -22(3) . .
C6 C5 C8 C14 165(2) . .
C7 C2 C3 C4 -7(3) . .
C8 C5 C6 C7 179.6(19) . .
C8 C9 C10 C11 -4(3) . .
C9 C8 C14 C13 4(3) . .
C9 C10 C11 C12 177.8(18) . .
C9 C10 C11 C13 5(3) . .
C10 C11 C12 O4 -172.4(18) . .
C10 C11 C12 O5 10(3) . .
C10 C11 C13 C14 -2(3) . .
C11 C13 C14 C8 -3(3) . .
C12 C11 C13 C14 -174.7(18) . .
C13 C11 C12 O4 0(3) . .
C13 C11 C12 O5 -177.6(19) . .
C14 C8 C9 C10 -1(3) . .
C15 N1 C19 C18 0(3) . .
C15 C16 C17 C18 0(3) . .
C15 C16 C17 C20 -177.2(18) . .
C16 C17 C18 C19 1(3) . .
C16 C17 C20 C21 36(3) . .
C16 C17 C20 C37 -134(2) . .
C17 C18 C19 N1 -1(3) . .
C17 C20 C21 N2 -178.1(18) . .
C17 C20 C21 C39 11(4) . .
C17 C20 C37 C22 175.8(17) . .
C17 C20 C37 C38 -7(3) . .
C18 C17 C20 C21 -141(2) . .
C18 C17 C20 C37 49(3) . .
C19 N1 C15 C16 1(3) . .
C20 C17 C18 C19 177.6(18) . .
C21 N2 C22 C23 178(2) . .
C21 N2 C22 C37 -5(3) . .
C21 N2 B1 F1 -59(3) . .
C21 N2 B1 F2 57(3) . .
C21 N2 B1 N3 179(2) . .
C21 C20 C37 C22 4(2) . .
C21 C20 C37 C38 -179(2) . .
C22 N2 C21 C20 7(3) . .
C22 N2 C21 C39 179(2) . .
C22 N2 B1 F1 113(2) . .
C22 N2 B1 F2 -131(2) . .
C22 N2 B1 N3 -9(3) . .
C22 C23 C24 N3 -1(4) . .
C22 C23 C24 C27 178(3) . .
C22 C23 C31 C32 -87(2) . .
C22 C23 C31 C36 89(2) . .
C23 C22 C37 C20 177(2) . .
C23 C22 C37 C38 -1(4) . .
C23 C24 C27 C26 178(3) . .
C23 C24 C27 C28 4(5) . .
C23 C31 C32 C33 176.7(16) . .
C23 C31 C36 C35 -176.8(16) . .
C24 N3 C25 C26 9(3) . .
C24 N3 C25 C30 175(2) . .
C24 N3 B1 F1 -113(3) . .
C24 N3 B1 F2 129(3) . .
C24 N3 B1 N2 8(4) . .
C24 C23 C31 C32 88(2) . .
C24 C23 C31 C36 -95(2) . .
C25 N3 C24 C23 175(2) . .
C25 N3 C24 C27 -4(3) . .
C25 N3 B1 F1 68(3) . .
C25 N3 B1 F2 -50(3) . .
C25 N3 B1 N2 -171(2) . .
C25 C26 C27 C24 7(3) . .
C25 C26 C27 C28 -178(2) . .
C25 C26 C29 C41 130(2) . .
C25 C26 C29 C43 -63(3) . .
C26 C29 C41 C40 176(2) . .
C26 C29 C43 C42 -173(2) . .
C27 C26 C29 C41 -34(5) . .
C27 C26 C29 C43 134(4) . .
C29 C26 C27 C24 172(3) . .
C29 C26 C27 C28 -13(5) . .
C30 C25 C26 C27 -174(2) . .
C30 C25 C26 C29 17(4) . .
C31 C23 C24 N3 -177(2) . .
C31 C23 C24 C27 3(4) . .
C31 C32 C33 C34 0.0 . .
C32 C31 C36 C35 0.0 . .
C32 C33 C34 C35 0.0 . .
C33 C34 C35 C36 0.0 . .
C34 C35 C36 C31 0.0 . .
C36 C31 C32 C33 0.0 . .
C37 C20 C21 N2 -7(2) . .
C37 C20 C21 C39 -178(2) . .
C37 C22 C23 C24 -176(2) . .
C37 C22 C23 C31 0(4) . .
C40 N4 C42 C43 2(4) . .
C41 C29 C43 C42 -5(4) . .
C42 N4 C40 C41 0(4) . .
C43 C29 C41 C40 7(4) . .
C44 C45 C46 C47 -177.3(17) . .
C44 C45 C50 C49 178.6(18) . .
C45 C46 C47 C48 -1(3) . .
C46 C45 C50 C49 -5(3) . .
C46 C47 C48 C49 -5(3) . .
C46 C47 C48 C51 179.0(19) . .
C47 C48 C49 C50 7(3) . .
C47 C48 C51 C55 11(3) . .
C47 C48 C51 C57 -156(2) . .
C48 C49 C50 C45 -2(3) . .
C48 C51 C55 C54 -174(2) . .
C48 C51 C57 C56 172(2) . .
C49 C48 C51 C55 -164(2) . .
C49 C48 C51 C57 29(3) . .
C50 C45 C46 C47 6(3) . .
C51 C48 C49 C50 -177(2) . .
C52 C53 C54 C55 175(2) . .
C52 C53 C56 C57 -178(2) . .
C53 C54 C55 C51 5(4) . .
C53 C56 C57 C51 1(4) . .
C54 C53 C56 C57 -3(4) . .
C55 C51 C57 C56 4(4) . .
C56 C53 C54 C55 0(4) . .
C57 C51 C55 C54 -7(4) . .
C58 N5 C62 C61 4(3) . .
C58 C59 C60 C61 -4(3) . .
C58 C59 C60 C63 -175.0(18) . .
C59 C60 C61 C62 5(3) . .
C59 C60 C63 C64 29(3) . .
C59 C60 C63 C84 -136(2) . .
C60 C61 C62 N5 -5(3) . .
C60 C63 C64 N6 -174.4(19) . .
C60 C63 C64 C86 16(4) . .
C60 C63 C84 C65 174.2(17) . .
C60 C63 C84 C85 -9(3) . .
C61 C60 C63 C64 -141(2) . .
C61 C60 C63 C84 53(3) . .
C62 N5 C58 C59 -4(3) . .
C63 C60 C61 C62 175.3(19) . .
C64 N6 C65 C66 178(2) . .
C64 N6 C65 C84 -2(2) . .
C64 N6 B2 F3 -65(4) . .
C64 N6 B2 F4 59(3) . .
C64 N6 B2 N7 179(2) . .
C64 C63 C84 C65 6(2) . .
C64 C63 C84 C85 -177(2) . .
C65 N6 C64 C63 7(3) . .
C65 N6 C64 C86 177(2) . .
C65 N6 B2 F3 109(3) . .
C65 N6 B2 F4 -127(3) . .
C65 N6 B2 N7 -7(4) . .
C65 C66 C67 N7 1(4) . .
C65 C66 C67 C70 173(3) . .
C65 C66 C78 C79 -88(2) . .
C65 C66 C78 C83 90(2) . .
C66 C65 C84 C63 177(2) . .
C66 C65 C84 C85 0(4) . .
C66 C67 C70 C69 -178(3) . .
C66 C67 C70 C71 11(5) . .
C66 C78 C79 C80 178.4(17) . .
C66 C78 C83 C82 -178.4(18) . .
C67 N7 C68 C69 9(3) . .
C67 N7 C68 C77 175(2) . .
C67 N7 B2 F3 -108(3) . .
C67 N7 B2 F4 127(3) . .
C67 N7 B2 N6 8(4) . .
C67 C66 C78 C79 93(2) . .
C67 C66 C78 C83 -88(2) . .
C68 N7 C67 C66 171(2) . .
C68 N7 C67 C70 -3(3) . .
C68 N7 B2 F3 75(3) . .
C68 N7 B2 F4 -50(3) . .
C68 N7 B2 N6 -169(2) . .
C68 C69 C70 C67 11(3) . .
C68 C69 C70 C71 -178(2) . .
C68 C69 C72 C73 -61(4) . .
C68 C69 C72 C76 127(3) . .
C69 C72 C73 C74 179(3) . .
C69 C72 C76 C75 -177(3) . .
C70 C69 C72 C73 134(3) . .
C70 C69 C72 C76 -38(5) . .
C72 C69 C70 C67 178(3) . .
C72 C69 C70 C71 -12(5) . .
C72 C73 C74 N8 0(5) . .
C73 C72 C76 C75 10(4) . .
C74 N8 C75 C76 -5(4) . .
C75 N8 C74 C73 6(4) . .
C76 C72 C73 C74 -9(4) . .
C77 C68 C69 C70 -177(2) . .
C77 C68 C69 C72 15(4) . .
C78 C66 C67 N7 179(2) . .
C78 C66 C67 C70 -9(5) . .
C78 C79 C80 C81 0.0 . .
C79 C78 C83 C82 0.0 . .
C79 C80 C81 C82 0.0 . .
C80 C81 C82 C83 0.0 . .
C81 C82 C83 C78 0.0 . .
C83 C78 C79 C80 0.0 . .
C84 C63 C64 N6 -8(3) . .
C84 C63 C64 C86 -178(2) . .
C84 C65 C66 C67 -179(3) . .
C84 C65 C66 C78 2(4) . .
B1 N2 C21 C20 180(2) . .
B1 N2 C21 C39 -8(4) . .
B1 N2 C22 C23 5(3) . .
B1 N2 C22 C37 -178(2) . .
B1 N3 C24 C23 -4(4) . .
B1 N3 C24 C27 176(2) . .
B1 N3 C25 C26 -172(2) . .
B1 N3 C25 C30 -5(3) . .
B2 N6 C64 C63 -179(2) . .
B2 N6 C64 C86 -8(4) . .
B2 N6 C65 C66 4(3) . .
B2 N6 C65 C84 -177(2) . .
B2 N7 C67 C66 -6(4) . .
B2 N7 C67 C70 180(3) . .
B2 N7 C68 C69 -173(2) . .
B2 N7 C68 C77 -8(4) . .

loop_
_platon_squeeze_void_nr
_platon_squeeze_void_average_x
_platon_squeeze_void_average_y
_platon_squeeze_void_average_z
_platon_squeeze_void_volume
_platon_squeeze_void_count_electrons
_platon_squeeze_void_content
1 1.000 -0.141 0.250 914 293 'around 5 DMF and EtOH '
2 0.500 0.002 0.250 634 257 'around 4 DMF and EtOH '
3 1.000 0.078 0.750 913 293 'around 5 DMF and EtOH '
4 0.500 -0.037 0.750 635 256 'around 4 DMF and EtOH '
